data_4331046
loop_
_publ_author_name
'Nathan D. Schley'
'St\'ephanie Halbert'
'Christophe Raynaud'
'Odile Eisenstein'
'Robert H. Crabtree'

_publ_contact_author_address
;    Department of Chemistry
     Yale University
     225 Prospect St
     PO Box 208107
     New Haven, CT 06520-8107
     USA
;
_publ_contact_author_email robert.crabtree@yale.edu
_publ_contact_author_fax '+203 432 6144'
_publ_contact_author_name 'Dr. Robert H Crabtree'
_publ_contact_author_phone '+203 432 3925'
_publ_section_title
;
 Symmetrical Hydrogen Bonds in Iridium(III) Alkoxides with Relevance to
 Outer Sphere Hydrogen Transfer
;
_journal_name_full 'Inorganic Chemistry'
_journal_page_first 12313
_journal_page_last 12323
_journal_paper_doi 10.1021/ic301601c
_journal_volume 51
_journal_year 2012
_chemical_formula_moiety 'Ir C18 H25 N P F6 O'
_chemical_formula_sum 'C18 H25 F6 Ir N O P'
_chemical_formula_weight 608.59
_space_group_IT_number 2
_symmetry_cell_setting triclinic
_symmetry_Int_Tables_number 2
_symmetry_space_group_name_Hall '-P 1'
_symmetry_space_group_name_H-M 'P -1'
_atom_sites_solution_hydrogens geom
_atom_sites_solution_primary direct
_atom_sites_solution_secondary difmap
_cell_angle_alpha 100.005(4)
_cell_angle_beta 90.790(3)
_cell_angle_gamma 110.572(8)
_cell_formula_units_Z 2
_cell_length_a 8.0923(11)
_cell_length_b 11.3570(13)
_cell_length_c 12.7166(17)
_cell_measurement_reflns_used 10475
_cell_measurement_temperature 223
_cell_measurement_theta_max 27.47
_cell_measurement_theta_min 3.04
_cell_volume 1074.0(2)
_computing_cell_refinement PROCESS-AUTO
_computing_data_collection PROCESS-AUTO
_computing_data_reduction CrystalClear
_computing_molecular_graphics 'CrystalStructure 4.0'
_computing_publication_material 'CrystalStructure 4.0 (Rigaku, 2010)'
_computing_structure_refinement 'SHELXL97 (Sheldrick, 1997)'
_computing_structure_solution 'DIRDIF99-PATTY (Gould, et al., 1999)'
_diffrn_ambient_temperature 223
_diffrn_detector_area_resol_mean 6.849
_diffrn_measured_fraction_theta_full 0.992
_diffrn_measured_fraction_theta_max 0.992
_diffrn_measurement_device_type 'Rigaku Mercury275R CCD (SCX mini)'
_diffrn_measurement_method \w
_diffrn_radiation_type 'Mo K\a'
_diffrn_radiation_wavelength 0.71075
_diffrn_reflns_av_R_equivalents 0.0491
_diffrn_reflns_limit_h_max 10
_diffrn_reflns_limit_h_min -10
_diffrn_reflns_limit_k_max 14
_diffrn_reflns_limit_k_min -14
_diffrn_reflns_limit_l_max 16
_diffrn_reflns_limit_l_min -16
_diffrn_reflns_number 11238
_diffrn_reflns_theta_full 27.44
_diffrn_reflns_theta_max 27.44
_diffrn_standards_number 0
_exptl_absorpt_coefficient_mu 6.366
_exptl_absorpt_correction_T_max 0.683
_exptl_absorpt_correction_T_min 0.346
_exptl_absorpt_correction_type multi-scan
_exptl_absorpt_process_details 'Jacobson, R. (1998) Private communication'
_exptl_crystal_colour Colorless
_exptl_crystal_density_diffrn 1.882
_exptl_crystal_description Prism
_exptl_crystal_F_000 588.00
_exptl_crystal_size_max 0.20
_exptl_crystal_size_mid 0.15
_exptl_crystal_size_min 0.06
_refine_diff_density_max 0.820
_refine_diff_density_min -1.000
_refine_ls_extinction_method none
_refine_ls_goodness_of_fit_ref 1.101
_refine_ls_hydrogen_treatment constr
_refine_ls_number_parameters 260
_refine_ls_number_reflns 4872
_refine_ls_number_restraints 0
_refine_ls_R_factor_gt 0.0432
_refine_ls_shift/su_max 0.000
_refine_ls_structure_factor_coef Fsqd
_refine_ls_weighting_details 'w = 1/[\s^2^(Fo^2^)+(0.0192P)^2^+0.0000P] where P=(Fo^2^+2Fc^2^)/3'
_refine_ls_weighting_scheme calc
_refine_ls_wR_factor_ref 0.0659
_reflns_number_gt 4210
_reflns_number_total 4872
_reflns_threshold_expression F^2^>2.0\s(F^2^)
_cod_data_source_file ic301601c_si_002_1.cif
_cod_data_source_block '[1]PF6'
_cod_original_formula_sum 'Ir C18 H25 N P F6 O'
_cod_database_code 4331046

loop_
_symmetry_equiv_pos_site_id
_symmetry_equiv_pos_as_xyz
1 +X,+Y,+Z
2 -X,-Y,-Z

loop_
_atom_site_label
_atom_site_type_symbol
_atom_site_fract_x
_atom_site_fract_y
_atom_site_fract_z
_atom_site_U_iso_or_equiv
_atom_site_adp_type
_atom_site_occupancy
_atom_site_symmetry_multiplicity
_atom_site_calc_flag
_atom_site_refinement_flags
Ir(1) Ir 0.04197(3) 0.196218(19) 0.275441(15) 0.02824(7) Uani 1.00 2 d .
P(1) P 0.6455(2) 0.33482(14) 0.73595(11) 0.0393(4) Uani 1.00 2 d .
F(1) F 0.5361(5) 0.2223(4) 0.7946(3) 0.0825(13) Uani 1.00 2 d .
F(2) F 0.4827(6) 0.3818(4) 0.7382(4) 0.0904(14) Uani 1.00 2 d .
F(3) F 0.5668(6) 0.2430(5) 0.6250(3) 0.1002(15) Uani 1.00 2 d .
F(4) F 0.7506(6) 0.4452(4) 0.6780(4) 0.1043(17) Uani 1.00 2 d .
F(5) F 0.8092(5) 0.2869(4) 0.7337(3) 0.0754(11) Uani 1.00 2 d .
F(6) F 0.7238(6) 0.4221(4) 0.8492(3) 0.0991(15) Uani 1.00 2 d .
O(1) O -0.1681(5) 0.2173(4) 0.2192(3) 0.0431(10) Uani 1.00 2 d .
N(1) N 0.1281(5) 0.2544(4) 0.1350(3) 0.0296(10) Uani 1.00 2 d .
C(1) C 0.2925(7) 0.2732(6) 0.1024(4) 0.0444(15) Uani 1.00 2 d .
C(2) C 0.3388(8) 0.3100(6) 0.0060(4) 0.0462(15) Uani 1.00 2 d .
C(3) C 0.2170(7) 0.3309(5) -0.0578(4) 0.0399(14) Uani 1.00 2 d .
C(4) C 0.0517(7) 0.3146(5) -0.0238(4) 0.0359(13) Uani 1.00 2 d .
C(5) C 0.0095(7) 0.2770(5) 0.0735(4) 0.0299(12) Uani 1.00 2 d .
C(6) C -0.1666(7) 0.2555(5) 0.1185(4) 0.0335(12) Uani 1.00 2 d .
C(7) C -0.3126(7) 0.1502(6) 0.0430(5) 0.0496(16) Uani 1.00 2 d .
C(8) C -0.2010(7) 0.3824(5) 0.1370(5) 0.0441(14) Uani 1.00 2 d .
C(9) C 0.0234(7) 0.0371(5) 0.3485(4) 0.0334(12) Uani 1.00 2 d .
C(10) C -0.0381(7) 0.1231(5) 0.4191(4) 0.0360(13) Uani 1.00 2 d .
C(11) C 0.1083(8) 0.2440(5) 0.4453(4) 0.0389(14) Uani 1.00 2 d .
C(12) C 0.2607(8) 0.2309(5) 0.3926(4) 0.0350(13) Uani 1.00 2 d .
C(13) C 0.2075(7) 0.1020(5) 0.3346(4) 0.0341(13) Uani 1.00 2 d .
C(14) C -0.0819(8) -0.0989(5) 0.3000(5) 0.0535(17) Uani 1.00 2 d .
C(15) C -0.2208(8) 0.0945(6) 0.4550(5) 0.0574(18) Uani 1.00 2 d .
C(16) C 0.1072(10) 0.3649(6) 0.5157(5) 0.0602(19) Uani 1.00 2 d .
C(17) C 0.4410(8) 0.3335(6) 0.4013(5) 0.0535(17) Uani 1.00 2 d .
C(18) C 0.3245(8) 0.0433(6) 0.2708(5) 0.0520(16) Uani 1.00 2 d .
H(1) H 0.3769 0.2608 0.1465 0.053 Uiso 1.00 2 calc R
H(2) H 0.4527 0.3207 -0.0160 0.055 Uiso 1.00 2 calc R
H(3) H 0.2469 0.3561 -0.1238 0.048 Uiso 1.00 2 calc R
H(4) H -0.0328 0.3288 -0.0664 0.043 Uiso 1.00 2 calc R
H(7A) H -0.2879 0.0716 0.0329 0.060 Uiso 1.00 2 calc R
H(7B) H -0.3175 0.1758 -0.0255 0.060 Uiso 1.00 2 calc R
H(7C) H -0.4255 0.1364 0.0737 0.060 Uiso 1.00 2 calc R
H(8A) H -0.3119 0.3704 0.1698 0.053 Uiso 1.00 2 calc R
H(8B) H -0.2078 0.4086 0.0689 0.053 Uiso 1.00 2 calc R
H(8C) H -0.1051 0.4480 0.1840 0.053 Uiso 1.00 2 calc R
H(14A) H -0.0385 -0.1217 0.2316 0.064 Uiso 1.00 2 calc R
H(14B) H -0.2055 -0.1094 0.2892 0.064 Uiso 1.00 2 calc R
H(14C) H -0.0702 -0.1542 0.3475 0.064 Uiso 1.00 2 calc R
H(15A) H -0.2240 0.0721 0.5253 0.069 Uiso 1.00 2 calc R
H(15B) H -0.3037 0.0235 0.4045 0.069 Uiso 1.00 2 calc R
H(15C) H -0.2534 0.1695 0.4585 0.069 Uiso 1.00 2 calc R
H(16A) H 0.1697 0.3769 0.5847 0.072 Uiso 1.00 2 calc R
H(16B) H -0.0141 0.3583 0.5259 0.072 Uiso 1.00 2 calc R
H(16C) H 0.1653 0.4375 0.4820 0.072 Uiso 1.00 2 calc R
H(17A) H 0.4987 0.3468 0.4721 0.064 Uiso 1.00 2 calc R
H(17B) H 0.4293 0.4126 0.3901 0.064 Uiso 1.00 2 calc R
H(17C) H 0.5115 0.3073 0.3476 0.064 Uiso 1.00 2 calc R
H(18A) H 0.4318 0.1106 0.2586 0.062 Uiso 1.00 2 calc R
H(18B) H 0.2620 -0.0056 0.2026 0.062 Uiso 1.00 2 calc R
H(18C) H 0.3551 -0.0130 0.3103 0.062 Uiso 1.00 2 calc R

loop_
_atom_site_aniso_label
_atom_site_aniso_U_11
_atom_site_aniso_U_22
_atom_site_aniso_U_33
_atom_site_aniso_U_12
_atom_site_aniso_U_13
_atom_site_aniso_U_23
Ir(1) 0.02877(12) 0.03390(12) 0.02473(11) 0.01245(9) 0.00347(8) 0.00993(8)
P(1) 0.0415(9) 0.0446(9) 0.0357(8) 0.0176(8) 0.0079(7) 0.0127(7)
F(1) 0.086(3) 0.076(3) 0.088(3) 0.018(3) 0.027(3) 0.044(2)
F(2) 0.073(3) 0.115(4) 0.121(4) 0.067(3) 0.037(3) 0.048(3)
F(3) 0.111(4) 0.130(4) 0.049(2) 0.045(3) -0.012(2) -0.016(2)
F(4) 0.095(4) 0.105(4) 0.150(4) 0.045(3) 0.062(3) 0.096(3)
F(5) 0.063(3) 0.094(3) 0.091(3) 0.051(2) 0.011(2) 0.026(2)
F(6) 0.120(4) 0.085(3) 0.069(3) 0.029(3) -0.018(3) -0.029(2)
O(1) 0.031(2) 0.070(3) 0.043(2) 0.025(2) 0.0129(18) 0.033(2)
N(1) 0.024(2) 0.042(3) 0.026(2) 0.014(2) 0.0056(18) 0.0102(19)
C(1) 0.031(3) 0.068(4) 0.044(3) 0.025(3) 0.008(3) 0.022(3)
C(2) 0.035(3) 0.070(4) 0.045(4) 0.028(3) 0.019(3) 0.022(3)
C(3) 0.045(4) 0.047(3) 0.029(3) 0.014(3) 0.010(3) 0.014(3)
C(4) 0.038(3) 0.047(3) 0.029(3) 0.020(3) 0.002(2) 0.014(2)
C(5) 0.031(3) 0.035(3) 0.027(3) 0.015(3) 0.001(2) 0.009(2)
C(6) 0.025(3) 0.040(3) 0.037(3) 0.010(3) 0.003(2) 0.016(2)
C(7) 0.032(3) 0.059(4) 0.054(4) 0.013(3) -0.004(3) 0.006(3)
C(8) 0.029(3) 0.055(4) 0.053(4) 0.019(3) 0.005(3) 0.013(3)
C(9) 0.038(3) 0.035(3) 0.029(3) 0.012(3) 0.001(2) 0.014(2)
C(10) 0.038(3) 0.046(3) 0.030(3) 0.016(3) 0.007(3) 0.020(2)
C(11) 0.061(4) 0.037(3) 0.022(3) 0.021(3) 0.001(3) 0.005(2)
C(12) 0.048(4) 0.033(3) 0.024(3) 0.014(3) -0.008(2) 0.007(2)
C(13) 0.042(3) 0.037(3) 0.031(3) 0.020(3) 0.005(2) 0.015(2)
C(14) 0.059(4) 0.041(4) 0.052(4) 0.008(3) -0.008(3) 0.010(3)
C(15) 0.057(4) 0.077(5) 0.051(4) 0.028(4) 0.023(3) 0.035(3)
C(16) 0.097(6) 0.047(4) 0.041(4) 0.033(4) 0.010(4) 0.005(3)
C(17) 0.045(4) 0.052(4) 0.056(4) 0.002(3) -0.010(3) 0.022(3)
C(18) 0.058(4) 0.059(4) 0.056(4) 0.035(4) 0.014(3) 0.020(3)

loop_
_atom_type_symbol
_atom_type_description
_atom_type_scat_dispersion_real
_atom_type_scat_dispersion_imag
_atom_type_scat_source
Ir Ir -1.444 7.990
;
International Tables for Crystallography
(1992, Vol. C, Tables 4.2.6.8 and 6.1.1.4)
;
C C 0.003 0.002
;
International Tables for Crystallography
(1992, Vol. C, Tables 4.2.6.8 and 6.1.1.4)
;
H H 0.000 0.000
;
International Tables for Crystallography
(1992, Vol. C, Table 6.1.1.4)
;
N N 0.006 0.003
;
International Tables for Crystallography
(1992, Vol. C, Tables 4.2.6.8 and 6.1.1.4)
;
P P 0.102 0.094
;
International Tables for Crystallography
(1992, Vol. C, Tables 4.2.6.8 and 6.1.1.4)
;
F F 0.017 0.010
;
International Tables for Crystallography
(1992, Vol. C, Tables 4.2.6.8 and 6.1.1.4)
;
O O 0.011 0.006
;
International Tables for Crystallography
(1992, Vol. C, Tables 4.2.6.8 and 6.1.1.4)
;

loop_
_geom_angle_atom_site_label_1
_geom_angle_atom_site_label_2
_geom_angle_atom_site_label_3
_geom_angle
_geom_angle_publ_flag
O(1) Ir(1) N(1) 79.79(17) yes
O(1) Ir(1) C(9) 121.29(18) yes
O(1) Ir(1) C(10) 103.7(2) yes
O(1) Ir(1) C(11) 118.9(2) yes
O(1) Ir(1) C(12) 155.75(19) yes
O(1) Ir(1) C(13) 158.97(16) yes
N(1) Ir(1) C(9) 136.09(20) yes
N(1) Ir(1) C(10) 175.1(2) yes
N(1) Ir(1) C(11) 141.80(17) yes
N(1) Ir(1) C(12) 112.21(18) yes
N(1) Ir(1) C(13) 110.32(20) yes
C(9) Ir(1) C(10) 39.1(2) yes
C(9) Ir(1) C(11) 65.42(20) yes
C(9) Ir(1) C(12) 65.36(19) yes
C(9) Ir(1) C(13) 38.97(20) yes
C(10) Ir(1) C(11) 39.30(18) yes
C(10) Ir(1) C(12) 65.9(2) yes
C(10) Ir(1) C(13) 65.3(2) yes
C(11) Ir(1) C(12) 39.2(2) yes
C(11) Ir(1) C(13) 64.8(2) yes
C(12) Ir(1) C(13) 38.29(19) yes
F(1) P(1) F(2) 89.3(3) yes
F(1) P(1) F(3) 88.9(2) yes
F(1) P(1) F(4) 179.3(3) yes
F(1) P(1) F(5) 90.5(2) yes
F(1) P(1) F(6) 89.1(2) yes
F(2) P(1) F(3) 90.3(3) yes
F(2) P(1) F(4) 90.1(3) yes
F(2) P(1) F(5) 179.8(2) yes
F(2) P(1) F(6) 90.8(3) yes
F(3) P(1) F(4) 90.8(2) yes
F(3) P(1) F(5) 89.7(3) yes
F(3) P(1) F(6) 177.7(3) yes
F(4) P(1) F(5) 90.1(3) yes
F(4) P(1) F(6) 91.2(2) yes
F(5) P(1) F(6) 89.2(3) yes
Ir(1) O(1) C(6) 118.9(3) yes
Ir(1) N(1) C(1) 125.0(4) yes
Ir(1) N(1) C(5) 115.9(3) yes
C(1) N(1) C(5) 119.1(5) yes
N(1) C(1) C(2) 121.4(6) yes
C(1) C(2) C(3) 119.6(6) yes
C(2) C(3) C(4) 119.1(5) yes
C(3) C(4) C(5) 119.8(6) yes
N(1) C(5) C(4) 121.0(5) yes
N(1) C(5) C(6) 114.4(4) yes
C(4) C(5) C(6) 124.6(5) yes
O(1) C(6) C(5) 111.0(5) yes
O(1) C(6) C(7) 107.9(4) yes
O(1) C(6) C(8) 107.4(4) yes
C(5) C(6) C(7) 110.4(4) yes
C(5) C(6) C(8) 109.0(4) yes
C(7) C(6) C(8) 111.2(5) yes
Ir(1) C(9) C(10) 71.1(3) yes
Ir(1) C(9) C(13) 72.4(3) yes
Ir(1) C(9) C(14) 124.2(4) yes
C(10) C(9) C(13) 108.8(4) yes
C(10) C(9) C(14) 126.3(5) yes
C(13) C(9) C(14) 124.9(5) yes
Ir(1) C(10) C(9) 69.8(3) yes
Ir(1) C(10) C(11) 70.1(3) yes
Ir(1) C(10) C(15) 123.4(5) yes
C(9) C(10) C(11) 106.8(5) yes
C(9) C(10) C(15) 126.5(4) yes
C(11) C(10) C(15) 126.6(5) yes
Ir(1) C(11) C(10) 70.6(3) yes
Ir(1) C(11) C(12) 71.6(3) yes
Ir(1) C(11) C(16) 124.1(5) yes
C(10) C(11) C(12) 108.8(5) yes
C(10) C(11) C(16) 126.6(6) yes
C(12) C(11) C(16) 124.6(5) yes
Ir(1) C(12) C(11) 69.2(3) yes
Ir(1) C(12) C(13) 71.1(3) yes
Ir(1) C(12) C(17) 126.4(4) yes
C(11) C(12) C(13) 107.2(4) yes
C(11) C(12) C(17) 125.7(5) yes
C(13) C(12) C(17) 127.1(6) yes
Ir(1) C(13) C(9) 68.6(4) yes
Ir(1) C(13) C(12) 70.6(4) yes
Ir(1) C(13) C(18) 127.0(4) yes
C(9) C(13) C(12) 108.4(5) yes
C(9) C(13) C(18) 125.7(4) yes
C(12) C(13) C(18) 125.9(5) yes
N(1) C(1) H(1) 119.300 yes
C(2) C(1) H(1) 119.294 yes
C(1) C(2) H(2) 120.210 yes
C(3) C(2) H(2) 120.212 yes
C(2) C(3) H(3) 120.469 yes
C(4) C(3) H(3) 120.479 yes
C(3) C(4) H(4) 120.092 yes
C(5) C(4) H(4) 120.087 yes
C(6) C(7) H(7A) 109.474 yes
C(6) C(7) H(7B) 109.468 yes
C(6) C(7) H(7C) 109.471 yes
H(7A) C(7) H(7B) 109.472 yes
H(7A) C(7) H(7C) 109.475 yes
H(7B) C(7) H(7C) 109.467 yes
C(6) C(8) H(8A) 109.474 yes
C(6) C(8) H(8B) 109.475 yes
C(6) C(8) H(8C) 109.475 yes
H(8A) C(8) H(8B) 109.467 yes
H(8A) C(8) H(8C) 109.469 yes
H(8B) C(8) H(8C) 109.467 yes
C(9) C(14) H(14A) 109.470 yes
C(9) C(14) H(14B) 109.470 yes
C(9) C(14) H(14C) 109.470 yes
H(14A) C(14) H(14B) 109.469 yes
H(14A) C(14) H(14C) 109.476 yes
H(14B) C(14) H(14C) 109.473 yes
C(10) C(15) H(15A) 109.477 yes
C(10) C(15) H(15B) 109.474 yes
C(10) C(15) H(15C) 109.469 yes
H(15A) C(15) H(15B) 109.473 yes
H(15A) C(15) H(15C) 109.463 yes
H(15B) C(15) H(15C) 109.473 yes
C(11) C(16) H(16A) 109.469 yes
C(11) C(16) H(16B) 109.470 yes
C(11) C(16) H(16C) 109.474 yes
H(16A) C(16) H(16B) 109.476 yes
H(16A) C(16) H(16C) 109.470 yes
H(16B) C(16) H(16C) 109.468 yes
C(12) C(17) H(17A) 109.469 yes
C(12) C(17) H(17B) 109.476 yes
C(12) C(17) H(17C) 109.473 yes
H(17A) C(17) H(17B) 109.466 yes
H(17A) C(17) H(17C) 109.462 yes
H(17B) C(17) H(17C) 109.481 yes
C(13) C(18) H(18A) 109.469 yes
C(13) C(18) H(18B) 109.472 yes
C(13) C(18) H(18C) 109.471 yes
H(18A) C(18) H(18B) 109.472 yes
H(18A) C(18) H(18C) 109.470 yes
H(18B) C(18) H(18C) 109.474 yes

loop_
_geom_bond_atom_site_label_1
_geom_bond_atom_site_label_2
_geom_bond_distance
_geom_bond_publ_flag
Ir(1) O(1) 1.942(4) yes
Ir(1) N(1) 2.057(4) yes
Ir(1) C(9) 2.133(6) yes
Ir(1) C(10) 2.151(5) yes
Ir(1) C(11) 2.145(5) yes
Ir(1) C(12) 2.177(6) yes
Ir(1) C(13) 2.183(7) yes
P(1) F(1) 1.590(4) yes
P(1) F(2) 1.585(6) yes
P(1) F(3) 1.575(4) yes
P(1) F(4) 1.558(5) yes
P(1) F(5) 1.598(5) yes
P(1) F(6) 1.580(4) yes
O(1) C(6) 1.421(7) yes
N(1) C(1) 1.355(7) yes
N(1) C(5) 1.350(7) yes
C(1) C(2) 1.378(8) yes
C(2) C(3) 1.377(9) yes
C(3) C(4) 1.372(8) yes
C(4) C(5) 1.386(7) yes
C(5) C(6) 1.498(8) yes
C(6) C(7) 1.524(6) yes
C(6) C(8) 1.542(9) yes
C(9) C(10) 1.434(8) yes
C(9) C(13) 1.441(7) yes
C(9) C(14) 1.491(7) yes
C(10) C(11) 1.445(7) yes
C(10) C(15) 1.494(9) yes
C(11) C(12) 1.452(9) yes
C(11) C(16) 1.507(8) yes
C(12) C(13) 1.430(7) yes
C(12) C(17) 1.502(7) yes
C(13) C(18) 1.509(9) yes
C(1) H(1) 0.940 yes
C(2) H(2) 0.940 yes
C(3) H(3) 0.940 yes
C(4) H(4) 0.940 yes
C(7) H(7A) 0.970 yes
C(7) H(7B) 0.970 yes
C(7) H(7C) 0.970 yes
C(8) H(8A) 0.970 yes
C(8) H(8B) 0.970 yes
C(8) H(8C) 0.970 yes
C(14) H(14A) 0.970 yes
C(14) H(14B) 0.970 yes
C(14) H(14C) 0.970 yes
C(15) H(15A) 0.970 yes
C(15) H(15B) 0.970 yes
C(15) H(15C) 0.970 yes
C(16) H(16A) 0.970 yes
C(16) H(16B) 0.970 yes
C(16) H(16C) 0.970 yes
C(17) H(17A) 0.970 yes
C(17) H(17B) 0.970 yes
C(17) H(17C) 0.970 yes
C(18) H(18A) 0.970 yes
C(18) H(18B) 0.970 yes
C(18) H(18C) 0.970 yes

loop_
_geom_contact_atom_site_label_1
_geom_contact_atom_site_label_2
_geom_contact_distance
_geom_contact_publ_flag
_geom_contact_site_symmetry_2
O(1) C(15) 3.491(8) yes .
N(1) C(3) 2.764(7) yes .
N(1) C(7) 3.454(7) yes .
N(1) C(8) 3.452(8) yes .
C(1) C(4) 2.723(9) yes .
C(2) C(5) 2.730(8) yes .
C(4) C(7) 3.107(7) yes .
C(4) C(8) 3.104(8) yes .
C(14) C(15) 3.205(10) yes .
C(14) C(18) 3.174(9) yes .
C(15) C(16) 3.235(8) yes .
C(16) C(17) 3.185(10) yes .
C(17) C(18) 3.222(8) yes .
F(1) C(2) 3.328(7) yes 1_556
F(1) C(14) 3.548(7) yes 2_556
F(1) C(18) 3.550(9) yes 2_656
F(2) C(3) 3.389(7) yes 1_556
F(3) C(15) 3.368(9) yes 1_655
F(3) C(17) 3.443(8) yes .
F(4) C(16) 3.496(8) yes 2_666
F(5) C(4) 3.539(7) yes 1_656
F(5) C(14) 3.554(9) yes 2_656
F(5) C(18) 3.508(8) yes 2_656
F(6) N(1) 3.408(6) yes 2_666
F(6) C(1) 3.458(8) yes 2_666
F(6) C(2) 3.474(8) yes 2_666
F(6) C(3) 3.401(6) yes 2_666
F(6) C(4) 3.307(6) yes 2_666
F(6) C(5) 3.300(6) yes 2_666
N(1) F(6) 3.408(6) yes 2_666
C(1) F(6) 3.458(8) yes 2_666
C(2) F(1) 3.328(7) yes 1_554
C(2) F(6) 3.474(8) yes 2_666
C(3) F(2) 3.389(7) yes 1_554
C(3) F(6) 3.401(6) yes 2_666
C(3) C(14) 3.561(7) yes 2_555
C(4) F(5) 3.539(7) yes 1_454
C(4) F(6) 3.307(6) yes 2_666
C(5) F(6) 3.300(6) yes 2_666
C(14) F(1) 3.548(7) yes 2_556
C(14) F(5) 3.554(9) yes 2_656
C(14) C(3) 3.561(7) yes 2_555
C(15) F(3) 3.368(9) yes 1_455
C(16) F(4) 3.496(8) yes 2_666
C(17) F(3) 3.443(8) yes .
C(18) F(1) 3.550(9) yes 2_656
C(18) F(5) 3.508(8) yes 2_656
Ir(1) H(1) 3.1171 yes .
Ir(1) H(14A) 3.3782 yes .
Ir(1) H(14B) 3.3797 yes .
Ir(1) H(15B) 3.4287 yes .
Ir(1) H(15C) 3.3336 yes .
Ir(1) H(16B) 3.5111 yes .
Ir(1) H(16C) 3.3029 yes .
Ir(1) H(17B) 3.3474 yes .
Ir(1) H(18B) 3.3847 yes .
O(1) H(7A) 2.5953 yes .
O(1) H(7B) 3.2177 yes .
O(1) H(7C) 2.5612 yes .
O(1) H(8A) 2.5600 yes .
O(1) H(8B) 3.2237 yes .
O(1) H(8C) 2.6084 yes .
O(1) H(15B) 3.4317 yes .
O(1) H(15C) 3.2250 yes .
N(1) H(2) 3.2264 yes .
N(1) H(4) 3.2249 yes .
N(1) H(7A) 3.3704 yes .
N(1) H(8C) 3.3550 yes .
C(1) H(3) 3.2331 yes .
C(1) H(17C) 3.4577 yes .
C(1) H(18A) 3.3612 yes .
C(1) H(18B) 3.5446 yes .
C(2) H(4) 3.2216 yes .
C(3) H(1) 3.2259 yes .
C(4) H(2) 3.2214 yes .
C(4) H(7A) 3.3320 yes .
C(4) H(7B) 2.8438 yes .
C(4) H(8B) 2.8544 yes .
C(4) H(8C) 3.3082 yes .
C(5) H(1) 3.1786 yes .
C(5) H(3) 3.2392 yes .
C(5) H(7A) 2.6649 yes .
C(5) H(7B) 2.6787 yes .
C(5) H(7C) 3.3151 yes .
C(5) H(8A) 3.3107 yes .
C(5) H(8B) 2.6834 yes .
C(5) H(8C) 2.6380 yes .
C(6) H(4) 2.7399 yes .
C(7) H(4) 3.0025 yes .
C(7) H(8A) 2.7276 yes .
C(7) H(8B) 2.7106 yes .
C(7) H(8C) 3.3604 yes .
C(8) H(4) 3.0078 yes .
C(8) H(7A) 3.3636 yes .
C(8) H(7B) 2.7158 yes .
C(8) H(7C) 2.7141 yes .
C(9) H(15A) 3.0978 yes .
C(9) H(15B) 2.7095 yes .
C(9) H(15C) 3.3104 yes .
C(9) H(18A) 3.3795 yes .
C(9) H(18B) 2.8020 yes .
C(9) H(18C) 2.9626 yes .
C(10) H(14A) 3.3325 yes .
C(10) H(14B) 2.7280 yes .
C(10) H(14C) 3.0391 yes .
C(10) H(16A) 3.1558 yes .
C(10) H(16B) 2.7173 yes .
C(10) H(16C) 3.3078 yes .
C(11) H(15A) 3.0263 yes .
C(11) H(15B) 3.3602 yes .
C(11) H(15C) 2.7630 yes .
C(11) H(17A) 2.9492 yes .
C(11) H(17B) 2.8157 yes .
C(11) H(17C) 3.3881 yes .
C(12) H(1) 3.3195 yes .
C(12) H(16A) 2.9597 yes .
C(12) H(16B) 3.3801 yes .
C(12) H(16C) 2.7869 yes .
C(12) H(18A) 2.6959 yes .
C(12) H(18B) 3.2886 yes .
C(12) H(18C) 3.1389 yes .
C(13) H(1) 3.2728 yes .
C(13) H(14A) 2.7112 yes .
C(13) H(14B) 3.3307 yes .
C(13) H(14C) 3.0205 yes .
C(13) H(17A) 3.1516 yes .
C(13) H(17B) 3.2886 yes .
C(13) H(17C) 2.7094 yes .
C(14) H(15B) 2.8461 yes .
C(14) H(18B) 2.9803 yes .
C(14) H(18C) 3.3154 yes .
C(15) H(14B) 2.8871 yes .
C(15) H(14C) 3.5295 yes .
C(15) H(16B) 2.8427 yes .
C(16) H(15A) 3.4854 yes .
C(16) H(15C) 2.9663 yes .
C(16) H(17A) 3.2944 yes .
C(16) H(17B) 3.0107 yes .
C(17) H(1) 3.1902 yes .
C(17) H(16A) 3.3166 yes .
C(17) H(16C) 2.9867 yes .
C(17) H(18A) 2.8234 yes .
C(18) H(1) 3.0703 yes .
C(18) H(14A) 2.8558 yes .
C(18) H(14C) 3.4638 yes .
C(18) H(17C) 2.8262 yes .
H(1) H(2) 2.3106 yes .
H(1) H(17B) 3.2158 yes .
H(1) H(17C) 2.6561 yes .
H(1) H(18A) 2.5497 yes .
H(1) H(18B) 3.0525 yes .
H(2) H(3) 2.3269 yes .
H(3) H(4) 2.3198 yes .
H(4) H(7A) 3.3912 yes .
H(4) H(7B) 2.4759 yes .
H(4) H(8B) 2.4932 yes .
H(4) H(8C) 3.3800 yes .
H(7A) H(8B) 3.5945 yes .
H(7B) H(8A) 3.0128 yes .
H(7B) H(8B) 2.5383 yes .
H(7B) H(8C) 3.5906 yes .
H(7C) H(8A) 2.5548 yes .
H(7C) H(8B) 2.9849 yes .
H(7C) H(8C) 3.5976 yes .
H(14A) H(18B) 2.3936 yes .
H(14A) H(18C) 3.0641 yes .
H(14B) H(15A) 3.3710 yes .
H(14B) H(15B) 2.2725 yes .
H(14C) H(15B) 3.2215 yes .
H(14C) H(18B) 3.3921 yes .
H(14C) H(18C) 3.3274 yes .
H(15A) H(16B) 3.0921 yes .
H(15C) H(16A) 3.5654 yes .
H(15C) H(16B) 2.3404 yes .
H(16A) H(17A) 3.1349 yes .
H(16A) H(17B) 3.2548 yes .
H(16C) H(17A) 3.2051 yes .
H(16C) H(17B) 2.5278 yes .
H(17A) H(18A) 3.3563 yes .
H(17B) H(18A) 3.5513 yes .
H(17C) H(18A) 2.1847 yes .
H(17C) H(18B) 3.5610 yes .
H(17C) H(18C) 3.3480 yes .
P(1) H(2) 3.5416 yes 1_556
P(1) H(14B) 3.5513 yes 2_556
P(1) H(17A) 3.5853 yes .
P(1) H(18C) 3.5976 yes 2_656
F(1) H(2) 2.6724 yes 1_556
F(1) H(3) 3.2989 yes 1_556
F(1) H(4) 3.5891 yes 1_656
F(1) H(7B) 2.7748 yes 1_656
F(1) H(14B) 2.6402 yes 2_556
F(1) H(15B) 3.3855 yes 2_556
F(1) H(18B) 3.4036 yes 2_656
F(1) H(18C) 2.9334 yes 2_656
F(2) H(2) 3.3111 yes 1_556
F(2) H(3) 2.5856 yes 1_556
F(2) H(8A) 3.5819 yes 2_566
F(2) H(14B) 3.0747 yes 2_556
F(2) H(14C) 3.4453 yes 2_556
F(2) H(16A) 3.1555 yes .
F(2) H(17A) 3.3486 yes .
F(2) H(17B) 2.9678 yes 2_666
F(3) H(14B) 3.0955 yes 2_556
F(3) H(15A) 3.1232 yes 1_655
F(3) H(15B) 2.9809 yes 2_556
F(3) H(15C) 2.7612 yes 1_655
F(3) H(16B) 3.5182 yes 1_655
F(3) H(17A) 2.5894 yes .
F(3) H(18C) 3.1283 yes 2_656
F(4) H(8C) 3.0757 yes 2_666
F(4) H(16B) 3.0169 yes 1_655
F(4) H(16C) 2.5914 yes 2_666
F(4) H(17A) 3.0812 yes .
F(4) H(17B) 2.7526 yes 2_666
F(5) H(4) 2.7182 yes 1_656
F(5) H(7B) 3.5410 yes 1_656
F(5) H(8C) 3.1084 yes 2_666
F(5) H(14A) 3.1416 yes 2_656
F(5) H(14C) 3.0918 yes 2_656
F(5) H(15A) 3.2126 yes 1_655
F(5) H(15C) 3.4837 yes 1_655
F(5) H(16A) 3.4468 yes 1_655
F(5) H(16B) 3.1173 yes 1_655
F(5) H(18B) 3.2892 yes 2_656
F(5) H(18C) 2.8677 yes 2_656
F(6) H(2) 2.8443 yes 1_556
F(6) H(4) 2.8212 yes 1_656
F(6) H(7B) 3.3737 yes 1_656
F(6) H(8B) 2.8814 yes 1_656
F(6) H(8C) 2.9879 yes 2_666
O(1) H(17C) 3.4395 yes 1_455
O(1) H(18A) 3.1146 yes 1_455
C(1) H(7C) 3.1739 yes 1_655
C(1) H(8A) 3.0519 yes 1_655
C(2) H(7C) 3.3847 yes 1_655
C(2) H(8A) 3.2830 yes 1_655
C(2) H(8B) 3.4755 yes 1_655
C(3) H(8B) 3.0124 yes 2_565
C(3) H(8C) 3.5573 yes 2_565
C(3) H(14A) 2.8793 yes 2_555
C(3) H(14B) 3.5003 yes 2_555
C(4) H(8B) 3.1086 yes 2_565
C(4) H(8C) 3.5664 yes 2_565
C(4) H(14A) 3.0993 yes 2_555
C(7) H(1) 3.3699 yes 1_455
C(7) H(2) 3.3114 yes 1_455
C(7) H(7A) 3.3279 yes 2_455
C(7) H(7C) 3.2675 yes 2_455
C(7) H(18A) 3.4535 yes 1_455
C(7) H(18B) 3.3684 yes 2_555
C(8) H(1) 3.2160 yes 1_455
C(8) H(2) 3.1822 yes 1_455
C(8) H(3) 3.1515 yes 2_565
C(8) H(4) 3.4434 yes 2_565
C(8) H(17C) 3.5886 yes 1_455
C(9) H(15A) 2.9631 yes 2_556
C(10) H(14C) 3.0082 yes 2_556
C(11) H(14C) 2.9684 yes 2_556
C(13) H(15A) 2.9151 yes 2_556
C(14) H(3) 3.1992 yes 2_555
C(14) H(15A) 3.2000 yes 2_556
C(14) H(16A) 3.5614 yes 2_556
C(15) H(14C) 3.2305 yes 2_556
C(15) H(18C) 3.5712 yes 1_455
C(15) H(18C) 3.3595 yes 2_556
C(16) H(14C) 3.1300 yes 2_556
C(17) H(8A) 3.5843 yes 1_655
C(17) H(16C) 3.4382 yes 2_666
C(17) H(17A) 3.5657 yes 2_666
C(17) H(17B) 3.4047 yes 2_666
C(18) H(7C) 3.3241 yes 1_655
C(18) H(15A) 3.0961 yes 2_556
C(18) H(15B) 3.5292 yes 1_655
H(1) C(7) 3.3699 yes 1_655
H(1) C(8) 3.2160 yes 1_655
H(1) H(7B) 3.5956 yes 1_655
H(1) H(7C) 2.5668 yes 1_655
H(1) H(8A) 2.3726 yes 1_655
H(1) H(8B) 3.4335 yes 1_655
H(2) P(1) 3.5416 yes 1_554
H(2) F(1) 2.6724 yes 1_554
H(2) F(2) 3.3111 yes 1_554
H(2) F(6) 2.8443 yes 1_554
H(2) C(7) 3.3114 yes 1_655
H(2) C(8) 3.1822 yes 1_655
H(2) H(7B) 2.8754 yes 1_655
H(2) H(7C) 2.9842 yes 1_655
H(2) H(8A) 2.8616 yes 1_655
H(2) H(8B) 2.7072 yes 1_655
H(3) F(1) 3.2989 yes 1_554
H(3) F(2) 2.5856 yes 1_554
H(3) C(8) 3.1515 yes 2_565
H(3) C(14) 3.1992 yes 2_555
H(3) H(8A) 3.1238 yes 2_565
H(3) H(8B) 2.7710 yes 2_565
H(3) H(8C) 3.0351 yes 2_565
H(3) H(14A) 2.7058 yes 2_555
H(3) H(14B) 3.1084 yes 2_555
H(3) H(14C) 3.2733 yes 2_555
H(4) F(1) 3.5891 yes 1_454
H(4) F(5) 2.7182 yes 1_454
H(4) F(6) 2.8212 yes 1_454
H(4) C(8) 3.4434 yes 2_565
H(4) H(8B) 2.9395 yes 2_565
H(4) H(8C) 3.0471 yes 2_565
H(4) H(14A) 3.0896 yes 2_555
H(4) H(18B) 3.5820 yes 2_555
H(7A) C(7) 3.3279 yes 2_455
H(7A) H(7A) 3.2642 yes 2_455
H(7A) H(7B) 3.4196 yes 2_455
H(7A) H(7C) 2.7836 yes 2_455
H(7A) H(18B) 2.9864 yes 2_555
H(7B) F(1) 2.7748 yes 1_454
H(7B) F(5) 3.5410 yes 1_454
H(7B) F(6) 3.3737 yes 1_454
H(7B) H(1) 3.5956 yes 1_455
H(7B) H(2) 2.8754 yes 1_455
H(7B) H(7A) 3.4196 yes 2_455
H(7B) H(7C) 3.3609 yes 2_455
H(7B) H(18B) 2.8516 yes 2_555
H(7C) C(1) 3.1739 yes 1_455
H(7C) C(2) 3.3847 yes 1_455
H(7C) C(7) 3.2675 yes 2_455
H(7C) C(18) 3.3241 yes 1_455
H(7C) H(1) 2.5668 yes 1_455
H(7C) H(2) 2.9842 yes 1_455
H(7C) H(7A) 2.7836 yes 2_455
H(7C) H(7B) 3.3609 yes 2_455
H(7C) H(7C) 3.1399 yes 2_455
H(7C) H(18A) 2.6503 yes 1_455
H(7C) H(18B) 3.1375 yes 1_455
H(8A) F(2) 3.5819 yes 2_566
H(8A) C(1) 3.0519 yes 1_455
H(8A) C(2) 3.2830 yes 1_455
H(8A) C(17) 3.5843 yes 1_455
H(8A) H(1) 2.3726 yes 1_455
H(8A) H(2) 2.8616 yes 1_455
H(8A) H(3) 3.1238 yes 2_565
H(8A) H(17B) 3.5866 yes 1_455
H(8A) H(17C) 2.7567 yes 1_455
H(8A) H(18A) 3.3474 yes 1_455
H(8B) F(6) 2.8814 yes 1_454
H(8B) C(2) 3.4755 yes 1_455
H(8B) C(3) 3.0124 yes 2_565
H(8B) C(4) 3.1086 yes 2_565
H(8B) H(1) 3.4335 yes 1_455
H(8B) H(2) 2.7072 yes 1_455
H(8B) H(3) 2.7710 yes 2_565
H(8B) H(4) 2.9395 yes 2_565
H(8C) F(4) 3.0757 yes 2_666
H(8C) F(5) 3.1084 yes 2_666
H(8C) F(6) 2.9879 yes 2_666
H(8C) C(3) 3.5573 yes 2_565
H(8C) C(4) 3.5664 yes 2_565
H(8C) H(3) 3.0351 yes 2_565
H(8C) H(4) 3.0471 yes 2_565
H(8C) H(16A) 3.4089 yes 2_566
H(14A) F(5) 3.1416 yes 2_656
H(14A) C(3) 2.8793 yes 2_555
H(14A) C(4) 3.0993 yes 2_555
H(14A) H(3) 2.7058 yes 2_555
H(14A) H(4) 3.0896 yes 2_555
H(14A) H(15A) 3.5718 yes 2_556
H(14B) P(1) 3.5513 yes 2_556
H(14B) F(1) 2.6402 yes 2_556
H(14B) F(2) 3.0747 yes 2_556
H(14B) F(3) 3.0955 yes 2_556
H(14B) C(3) 3.5003 yes 2_555
H(14B) H(3) 3.1084 yes 2_555
H(14C) F(2) 3.4453 yes 2_556
H(14C) F(5) 3.0918 yes 2_656
H(14C) C(10) 3.0082 yes 2_556
H(14C) C(11) 2.9684 yes 2_556
H(14C) C(15) 3.2305 yes 2_556
H(14C) C(16) 3.1300 yes 2_556
H(14C) H(3) 3.2733 yes 2_555
H(14C) H(15A) 2.6388 yes 2_556
H(14C) H(16A) 2.6708 yes 2_556
H(14C) H(16B) 3.2866 yes 2_556
H(15A) F(3) 3.1232 yes 1_455
H(15A) F(5) 3.2126 yes 1_455
H(15A) C(9) 2.9631 yes 2_556
H(15A) C(13) 2.9151 yes 2_556
H(15A) C(14) 3.2000 yes 2_556
H(15A) C(18) 3.0961 yes 2_556
H(15A) H(14A) 3.5718 yes 2_556
H(15A) H(14C) 2.6388 yes 2_556
H(15A) H(18C) 2.4478 yes 2_556
H(15B) F(1) 3.3855 yes 2_556
H(15B) F(3) 2.9809 yes 2_556
H(15B) C(18) 3.5292 yes 1_455
H(15B) H(18A) 3.3196 yes 1_455
H(15B) H(18C) 2.8568 yes 1_455
H(15C) F(3) 2.7612 yes 1_455
H(15C) F(5) 3.4837 yes 1_455
H(15C) H(17A) 3.2924 yes 1_455
H(15C) H(17C) 3.2931 yes 1_455
H(15C) H(18A) 3.3815 yes 1_455
H(15C) H(18C) 3.4279 yes 1_455
H(16A) F(2) 3.1555 yes .
H(16A) F(5) 3.4468 yes 1_455
H(16A) C(14) 3.5614 yes 2_556
H(16A) H(8C) 3.4089 yes 2_566
H(16A) H(14C) 2.6708 yes 2_556
H(16A) H(17A) 3.5338 yes 2_666
H(16A) H(17B) 3.2556 yes 2_666
H(16A) H(17C) 3.5529 yes 2_666
H(16B) F(3) 3.5182 yes 1_455
H(16B) F(4) 3.0169 yes 1_455
H(16B) F(5) 3.1173 yes 1_455
H(16B) H(14C) 3.2866 yes 2_556
H(16B) H(16B) 3.3284 yes 2_566
H(16B) H(16C) 2.9932 yes 2_566
H(16C) F(4) 2.5914 yes 2_666
H(16C) C(17) 3.4382 yes 2_666
H(16C) H(16B) 2.9932 yes 2_566
H(16C) H(16C) 3.4435 yes 2_566
H(16C) H(17A) 2.9176 yes 2_666
H(16C) H(17B) 3.3574 yes 2_666
H(16C) H(17C) 3.5031 yes 2_666
H(17A) P(1) 3.5853 yes .
H(17A) F(2) 3.3486 yes .
H(17A) F(3) 2.5894 yes .
H(17A) F(4) 3.0812 yes .
H(17A) C(17) 3.5657 yes 2_666
H(17A) H(15C) 3.2924 yes 1_655
H(17A) H(16A) 3.5338 yes 2_666
H(17A) H(16C) 2.9176 yes 2_666
H(17A) H(17A) 3.4203 yes 2_666
H(17A) H(17B) 2.8402 yes 2_666
H(17B) F(2) 2.9678 yes 2_666
H(17B) F(4) 2.7526 yes 2_666
H(17B) C(17) 3.4047 yes 2_666
H(17B) H(8A) 3.5866 yes 1_655
H(17B) H(16A) 3.2556 yes 2_666
H(17B) H(16C) 3.3574 yes 2_666
H(17B) H(17A) 2.8402 yes 2_666
H(17B) H(17B) 3.0746 yes 2_666
H(17C) O(1) 3.4395 yes 1_655
H(17C) C(8) 3.5886 yes 1_655
H(17C) H(8A) 2.7567 yes 1_655
H(17C) H(15C) 3.2931 yes 1_655
H(17C) H(16A) 3.5529 yes 2_666
H(17C) H(16C) 3.5031 yes 2_666
H(18A) O(1) 3.1146 yes 1_655
H(18A) C(7) 3.4535 yes 1_655
H(18A) H(7C) 2.6503 yes 1_655
H(18A) H(8A) 3.3474 yes 1_655
H(18A) H(15B) 3.3196 yes 1_655
H(18A) H(15C) 3.3815 yes 1_655
H(18B) F(1) 3.4036 yes 2_656
H(18B) F(5) 3.2892 yes 2_656
H(18B) C(7) 3.3684 yes 2_555
H(18B) H(4) 3.5820 yes 2_555
H(18B) H(7A) 2.9864 yes 2_555
H(18B) H(7B) 2.8516 yes 2_555
H(18B) H(7C) 3.1375 yes 1_655
H(18C) P(1) 3.5976 yes 2_656
H(18C) F(1) 2.9334 yes 2_656
H(18C) F(3) 3.1283 yes 2_656
H(18C) F(5) 2.8677 yes 2_656
H(18C) C(15) 3.5712 yes 1_655
H(18C) C(15) 3.3595 yes 2_556
H(18C) H(15A) 2.4478 yes 2_556
H(18C) H(15B) 2.8568 yes 1_655
H(18C) H(15C) 3.4279 yes 1_655

loop_
_geom_torsion_atom_site_label_1
_geom_torsion_atom_site_label_2
_geom_torsion_atom_site_label_3
_geom_torsion_atom_site_label_4
_geom_torsion
_geom_torsion_publ_flag
O(1) Ir(1) N(1) C(5) -0.6(2) no
N(1) Ir(1) O(1) C(6) 1.3(2) no
O(1) Ir(1) C(9) C(10) -72.0(2) no
O(1) Ir(1) C(9) C(14) 49.6(5) no
C(9) Ir(1) O(1) C(6) -137.1(2) no
O(1) Ir(1) C(10) C(9) 123.23(20) no
O(1) Ir(1) C(10) C(11) -119.3(2) no
O(1) Ir(1) C(10) C(15) 2.2(4) no
O(1) Ir(1) C(11) C(10) 75.6(3) no
O(1) Ir(1) C(11) C(16) -46.1(4) no
C(11) Ir(1) O(1) C(6) 145.6(2) no
O(1) Ir(1) C(12) C(11) 31.2(5) no
O(1) Ir(1) C(12) C(13) 148.8(3) no
O(1) Ir(1) C(12) C(17) -88.5(6) no
C(12) Ir(1) O(1) C(6) 123.6(4) no
O(1) Ir(1) C(13) C(9) -23.9(6) no
O(1) Ir(1) C(13) C(12) -143.7(4) no
O(1) Ir(1) C(13) C(18) 95.4(6) no
C(13) Ir(1) O(1) C(6) -119.7(5) no
N(1) Ir(1) C(9) C(13) 60.8(3) no
N(1) Ir(1) C(9) C(14) -59.9(5) no
C(9) Ir(1) N(1) C(1) -56.9(4) no
C(9) Ir(1) N(1) C(5) 124.4(3) no
N(1) Ir(1) C(11) C(12) -53.9(4) no
N(1) Ir(1) C(11) C(16) 66.0(6) no
C(11) Ir(1) N(1) C(1) 53.6(5) no
C(11) Ir(1) N(1) C(5) -125.1(3) no
N(1) Ir(1) C(12) C(11) 147.33(18) no
N(1) Ir(1) C(12) C(13) -95.1(2) no
N(1) Ir(1) C(12) C(17) 27.6(5) no
C(12) Ir(1) N(1) C(1) 20.1(4) no
C(12) Ir(1) N(1) C(5) -158.6(2) no
N(1) Ir(1) C(13) C(9) -139.80(16) no
N(1) Ir(1) C(13) C(12) 100.46(20) no
N(1) Ir(1) C(13) C(18) -20.5(4) no
C(13) Ir(1) N(1) C(1) -21.0(3) no
C(9) Ir(1) C(10) C(11) 117.5(4) no
C(9) Ir(1) C(10) C(15) -121.1(4) no
C(10) Ir(1) C(9) C(13) -117.8(3) no
C(10) Ir(1) C(9) C(14) 121.6(5) no
C(9) Ir(1) C(11) C(10) -38.0(2) no
C(9) Ir(1) C(11) C(12) 80.5(3) no
C(9) Ir(1) C(11) C(16) -159.6(5) no
C(11) Ir(1) C(9) C(10) 38.2(2) no
C(11) Ir(1) C(9) C(13) -79.6(2) no
C(11) Ir(1) C(9) C(14) 159.7(5) no
C(9) Ir(1) C(12) C(11) -80.7(2) no
C(9) Ir(1) C(12) C(13) 36.9(2) no
C(9) Ir(1) C(12) C(17) 159.6(5) no
C(12) Ir(1) C(9) C(10) 81.5(2) no
C(12) Ir(1) C(9) C(13) -36.29(20) no
C(12) Ir(1) C(9) C(14) -156.9(5) no
C(9) Ir(1) C(13) C(12) -119.7(4) no
C(9) Ir(1) C(13) C(18) 119.3(4) no
C(13) Ir(1) C(9) C(10) 117.8(3) no
C(13) Ir(1) C(9) C(14) -120.6(5) no
C(10) Ir(1) C(11) C(12) 118.5(5) no
C(10) Ir(1) C(11) C(16) -121.6(6) no
C(11) Ir(1) C(10) C(9) -117.5(5) no
C(11) Ir(1) C(10) C(15) 121.4(6) no
C(10) Ir(1) C(12) C(11) -37.6(2) no
C(10) Ir(1) C(12) C(13) 80.0(2) no
C(10) Ir(1) C(12) C(17) -157.3(5) no
C(12) Ir(1) C(10) C(9) -80.0(3) no
C(12) Ir(1) C(10) C(11) 37.5(2) no
C(12) Ir(1) C(10) C(15) 159.0(4) no
C(10) Ir(1) C(13) C(9) 37.91(18) no
C(10) Ir(1) C(13) C(12) -81.8(2) no
C(10) Ir(1) C(13) C(18) 157.3(4) no
C(13) Ir(1) C(10) C(9) -37.76(19) no
C(13) Ir(1) C(10) C(11) 79.7(2) no
C(13) Ir(1) C(10) C(15) -158.8(4) no
C(11) Ir(1) C(12) C(13) 117.6(4) no
C(11) Ir(1) C(12) C(17) -119.7(6) no
C(12) Ir(1) C(11) C(10) -118.5(4) no
C(12) Ir(1) C(11) C(16) 119.9(5) no
C(11) Ir(1) C(13) C(9) 81.5(2) no
C(11) Ir(1) C(13) C(12) -38.29(20) no
C(11) Ir(1) C(13) C(18) -159.2(4) no
C(13) Ir(1) C(11) C(10) -81.1(3) no
C(13) Ir(1) C(11) C(12) 37.4(2) no
C(13) Ir(1) C(11) C(16) 157.2(5) no
C(12) Ir(1) C(13) C(9) 119.7(4) no
C(12) Ir(1) C(13) C(18) -120.9(5) no
C(13) Ir(1) C(12) C(11) -117.6(4) no
C(13) Ir(1) C(12) C(17) 122.7(6) no
Ir(1) O(1) C(6) C(5) -1.6(5) no
Ir(1) O(1) C(6) C(7) 119.4(3) no
Ir(1) O(1) C(6) C(8) -120.6(3) no
Ir(1) N(1) C(5) C(6) -0.0(5) no
C(1) N(1) C(5) C(4) 2.3(6) no
C(5) N(1) C(1) C(2) -2.5(7) no
N(1) C(1) C(2) C(3) 1.4(8) no
C(1) C(2) C(3) C(4) -0.0(8) no
C(2) C(3) C(4) C(5) -0.2(7) no
C(3) C(4) C(5) N(1) -1.0(7) no
N(1) C(5) C(6) O(1) 1.0(6) no
N(1) C(5) C(6) C(7) -118.6(4) no
N(1) C(5) C(6) C(8) 119.0(4) no
C(4) C(5) C(6) C(7) 60.2(6) no
C(4) C(5) C(6) C(8) -62.2(5) no
Ir(1) C(9) C(10) C(11) -60.7(3) no
Ir(1) C(9) C(10) C(15) 117.1(5) no
Ir(1) C(9) C(13) C(12) 59.6(3) no
Ir(1) C(9) C(13) C(18) -121.0(5) no
C(10) C(9) C(13) Ir(1) -62.2(4) no
C(10) C(9) C(13) C(12) -2.5(6) no
C(13) C(9) C(10) Ir(1) 63.0(4) no
C(13) C(9) C(10) C(11) 2.3(6) no
C(14) C(9) C(10) Ir(1) -119.1(6) no
C(14) C(9) C(10) C(15) -2.0(9) no
C(14) C(9) C(13) Ir(1) 119.9(6) no
C(14) C(9) C(13) C(18) -1.1(9) no
Ir(1) C(10) C(11) C(12) -61.7(3) no
Ir(1) C(10) C(11) C(16) 118.6(5) no
C(9) C(10) C(11) Ir(1) 60.4(4) no
C(9) C(10) C(11) C(12) -1.3(6) no
C(15) C(10) C(11) Ir(1) -117.4(6) no
C(15) C(10) C(11) C(16) 1.2(10) no
Ir(1) C(11) C(12) C(13) -61.3(3) no
Ir(1) C(11) C(12) C(17) 120.6(5) no
C(10) C(11) C(12) Ir(1) 61.1(4) no
C(10) C(11) C(12) C(13) -0.3(6) no
C(16) C(11) C(12) Ir(1) -119.2(6) no
C(16) C(11) C(12) C(17) 1.4(9) no
Ir(1) C(12) C(13) C(9) -58.4(3) no
Ir(1) C(12) C(13) C(18) 122.2(5) no
C(11) C(12) C(13) Ir(1) 60.1(4) no
C(11) C(12) C(13) C(9) 1.7(6) no
C(17) C(12) C(13) Ir(1) -121.8(6) no
C(17) C(12) C(13) C(18) 0.4(9) no
